data_7058329
loop_
_publ_author_name
'Sharada, Durgam'
'Saha, Arijit'
'Saha, Binoy K.'

_publ_section_title
;
 Charge transfer complexes as colour changing and
 disappearing--reappearing colour materials
;
_journal_issue 20
_journal_name_full 'New Journal of Chemistry'
_journal_page_first 7562
_journal_paper_doi 10.1039/C9NJ00823C
_journal_volume 43
_journal_year 2019
_chemical_formula_moiety 'C6 H3 N3 O6, 2(C5 H7)'
_chemical_formula_sum 'C16 H17 N3 O6'
_chemical_formula_weight 347.32
_space_group_crystal_system monoclinic
_space_group_IT_number 14
_space_group_name_Hall '-P 2ybc'
_space_group_name_H-M_alt 'P 1 21/c 1'
_symmetry_space_group_name_Hall '-P 2ybc'
_symmetry_space_group_name_H-M 'P 1 21/c 1'
_atom_sites_solution_hydrogens geom
_atom_sites_solution_primary iterative
_audit_creation_date 2019-02-06
_audit_creation_method
;
Olex2 1.2
(compiled 2017.08.10 svn.r3458 for OlexSys, GUI svn.r5381)
;
_audit_update_record
;
2019-02-09 deposited with the CCDC.    2019-04-16 downloaded from the CCDC.
;
_cell_angle_alpha 90
_cell_angle_beta 94.294(4)
_cell_angle_gamma 90
_cell_formula_units_Z 4
_cell_length_a 10.0581(5)
_cell_length_b 10.7355(4)
_cell_length_c 15.7163(8)
_cell_measurement_reflns_used 5803
_cell_measurement_temperature 226.00(14)
_cell_measurement_theta_max 29.0830
_cell_measurement_theta_min 3.1259
_cell_volume 1692.26(14)
_computing_cell_refinement
;
CrysAlisPro, Agilent Technologies,
Version 1.171.36.21 (release 14-08-2012 CrysAlis171 .NET)
(compiled Sep 14 2012,17:21:16)
;
_computing_data_collection
;
CrysAlisPro, Agilent Technologies,
Version 1.171.36.21 (release 14-08-2012 CrysAlis171 .NET)
(compiled Sep 14 2012,17:21:16)
;
_computing_data_reduction
;
CrysAlisPro, Agilent Technologies,
Version 1.171.36.21 (release 14-08-2012 CrysAlis171 .NET)
(compiled Sep 14 2012,17:21:16)
;
_computing_molecular_graphics 'Olex2 (Dolomanov et al., 2009)'
_computing_publication_material 'Olex2 (Dolomanov et al., 2009)'
_computing_structure_refinement 'ShelXL (Sheldrick, 2015)'
_computing_structure_solution
;
Superflip (Palatinus & Chapuis, 2007;Palatinus & van der Lee, 2008;
Palatinus et al., 2012)
;
_diffrn_ambient_temperature 226.00(14)
_diffrn_detector_area_resol_mean 15.9821
_diffrn_measured_fraction_theta_full 0.995
_diffrn_measured_fraction_theta_max 0.897
_diffrn_measurement_details
;
#__ type_ start__ end____ width___ exp.time_
  1 omega  -23.00    3.00   1.0000   11.0000
omega____ theta____ kappa____ phi______ frames
    -      -17.0272  -57.0000  120.0000 26

#__ type_ start__ end____ width___ exp.time_
  2 omega  -19.00   21.00   1.0000   11.0000
omega____ theta____ kappa____ phi______ frames
    -      -17.0272  -99.0000   30.0000 40

#__ type_ start__ end____ width___ exp.time_
  3 omega  -42.00   53.00   1.0000   11.0000
omega____ theta____ kappa____ phi______ frames
    -      -17.0272   37.0000   30.0000 95

#__ type_ start__ end____ width___ exp.time_
  4 omega  -23.00    3.00   1.0000   11.0000
omega____ theta____ kappa____ phi______ frames
    -      -17.0272  -99.0000 -120.0000 26

#__ type_ start__ end____ width___ exp.time_
  5 omega  -81.00  -50.00   1.0000   11.0000
omega____ theta____ kappa____ phi______ frames
    -      -17.0272 -178.0000  -60.0000 31

#__ type_ start__ end____ width___ exp.time_
  6 omega  -17.00   13.00   1.0000   11.0000
omega____ theta____ kappa____ phi______ frames
    -      -17.0272  -99.0000 -180.0000 30

#__ type_ start__ end____ width___ exp.time_
  7 omega  -85.00    8.00   1.0000   11.0000
omega____ theta____ kappa____ phi______ frames
    -      -17.0272  -37.0000 -150.0000 93

#__ type_ start__ end____ width___ exp.time_
  8 omega  -25.00   17.00   1.0000   11.0000
omega____ theta____ kappa____ phi______ frames
    -      -17.0272  -99.0000   90.0000 42

#__ type_ start__ end____ width___ exp.time_
  9 omega   -6.00   20.00   1.0000   11.0000
omega____ theta____ kappa____ phi______ frames
    -      -17.0272  -99.0000 -150.0000 26

#__ type_ start__ end____ width___ exp.time_
 10 omega  -25.00    1.00   1.0000   11.0000
omega____ theta____ kappa____ phi______ frames
    -      -17.0272  -99.0000    0.0000 26

#__ type_ start__ end____ width___ exp.time_
 11 omega  -30.00    2.00   1.0000   11.0000
omega____ theta____ kappa____ phi______ frames
    -      -17.0272   37.0000 -150.0000 32

#__ type_ start__ end____ width___ exp.time_
 12 omega    9.00   36.00   1.0000   11.0000
omega____ theta____ kappa____ phi______ frames
    -      -17.0272   37.0000 -150.0000 27

#__ type_ start__ end____ width___ exp.time_
 13 omega  -27.00    2.00   1.0000   11.0000
omega____ theta____ kappa____ phi______ frames
    -      -17.0272  123.0000   70.0000 29

#__ type_ start__ end____ width___ exp.time_
 14 omega  -84.00  -41.00   1.0000   11.0000
omega____ theta____ kappa____ phi______ frames
    -      -17.0272  -57.0000  120.0000 43
;
_diffrn_measurement_device_type 'Xcalibur, Eos'
_diffrn_measurement_method '\w scans'
_diffrn_orient_matrix_UB_11 0.0311577000
_diffrn_orient_matrix_UB_12 0.0012250000
_diffrn_orient_matrix_UB_13 -0.0390216000
_diffrn_orient_matrix_UB_21 -0.0618620000
_diffrn_orient_matrix_UB_22 -0.0142399000
_diffrn_orient_matrix_UB_23 -0.0225413000
_diffrn_orient_matrix_UB_31 -0.0142398000
_diffrn_orient_matrix_UB_32 0.0645022000
_diffrn_orient_matrix_UB_33 -0.0042366000
_diffrn_radiation_monochromator graphite
_diffrn_radiation_type MoK\a
_diffrn_radiation_wavelength 0.71073
_diffrn_reflns_av_R_equivalents 0.0299
_diffrn_reflns_av_unetI/netI 0.0239
_diffrn_reflns_Laue_measured_fraction_full 0.995
_diffrn_reflns_Laue_measured_fraction_max 0.897
_diffrn_reflns_limit_h_max 12
_diffrn_reflns_limit_h_min -13
_diffrn_reflns_limit_k_max 13
_diffrn_reflns_limit_k_min -14
_diffrn_reflns_limit_l_max 20
_diffrn_reflns_limit_l_min -20
_diffrn_reflns_number 18964
_diffrn_reflns_point_group_measured_fraction_full 0.995
_diffrn_reflns_point_group_measured_fraction_max 0.897
_diffrn_reflns_theta_full 25.000
_diffrn_reflns_theta_max 29.147
_diffrn_reflns_theta_min 3.132
_diffrn_source 'Enhance (Mo) X-ray Source'
_exptl_absorpt_coefficient_mu 0.106
_exptl_absorpt_correction_T_max 1.00000
_exptl_absorpt_correction_T_min 0.89735
_exptl_absorpt_correction_type multi-scan
_exptl_absorpt_process_details
;
CrysAlisPro, Agilent Technologies,
Version 1.171.36.21 (release 14-08-2012 CrysAlis171 .NET)
(compiled Sep 14 2012,17:21:16)
Empirical absorption correction using spherical harmonics,
 implemented in SCALE3 ABSPACK scaling algorithm.
;
_exptl_crystal_colour yellow
_exptl_crystal_colour_primary yellow
_exptl_crystal_density_diffrn 1.363
_exptl_crystal_description plate
_exptl_crystal_F_000 728
_exptl_crystal_size_max 0.68
_exptl_crystal_size_mid 0.34
_exptl_crystal_size_min 0.08
_refine_diff_density_max 0.270
_refine_diff_density_min -0.201
_refine_diff_density_rms 0.054
_refine_ls_extinction_coef 0.014(2)
_refine_ls_extinction_expression Fc^*^=kFc[1+0.001xFc^2^\l^3^/sin(2\q)]^-1/4^
_refine_ls_extinction_method 'SHELXL-2018/1 (Sheldrick 2018)'
_refine_ls_goodness_of_fit_ref 1.089
_refine_ls_hydrogen_treatment constr
_refine_ls_matrix_type full
_refine_ls_number_parameters 231
_refine_ls_number_reflns 4100
_refine_ls_number_restraints 0
_refine_ls_restrained_S_all 1.089
_refine_ls_R_factor_all 0.0824
_refine_ls_R_factor_gt 0.0660
_refine_ls_shift/su_max 0.000
_refine_ls_shift/su_mean 0.000
_refine_ls_structure_factor_coef Fsqd
_refine_ls_weighting_details 'w=1/[\s^2^(Fo^2^)+(0.0574P)^2^+1.9058P] where P=(Fo^2^+2Fc^2^)/3'
_refine_ls_weighting_scheme calc
_refine_ls_wR_factor_gt 0.1755
_refine_ls_wR_factor_ref 0.1855
_reflns_Friedel_coverage 0.000
_reflns_number_gt 3216
_reflns_number_total 4100
_reflns_threshold_expression 'I > 2\s(I)'
_cod_data_source_file c9nj00823c2.cif
_cod_data_source_block DR-TN
_cod_depositor_comments 'Adding full bibliography for 7058327--7058331.cif.'
_cod_original_cell_volume 1692.28(13)
_cod_database_code 7058329
_shelx_space_group_comment
;
The symmetry employed for this shelxl refinement is uniquely defined
by the following loop, which should always be used as a source of
symmetry information in preference to the above space-group names.
They are only intended as comments.
;
_olex2_refinement_description
;
1. Fixed Uiso
 At 1.2 times of:
  All C(H) groups
 At 1.5 times of:
  All C(H,H,H) groups
2.a Aromatic/amide H refined with riding coordinates:
 C4(H4), C6(H6), C2(H2), C7(H7), C12(H12)
2.b Idealised Me refined as rotating group:
 C11(H11A,H11B,H11C), C10(H10A,H10B,H10C), C15(H15A,H15B,H15C), C16(H16A,H16B,
 H16C)
;

loop_
_space_group_symop_operation_xyz
'x, y, z'
'-x, y+1/2, -z+1/2'
'-x, -y, -z'
'x, -y-1/2, z-1/2'

loop_
_atom_site_label
_atom_site_type_symbol
_atom_site_fract_x
_atom_site_fract_y
_atom_site_fract_z
_atom_site_U_iso_or_equiv
_atom_site_adp_type
_atom_site_occupancy
_atom_site_site_symmetry_order
_atom_site_calc_flag
_atom_site_refinement_flags_posn
O6 O 0.43468(18) 0.0920(2) 0.44428(14) 0.0549(5) Uani 1 1 d .
O5 O 0.5771(2) 0.0222(2) 0.35919(13) 0.0657(7) Uani 1 1 d .
O3 O 1.0498(2) 0.3833(2) 0.44927(18) 0.0716(7) Uani 1 1 d .
N3 N 0.5455(2) 0.0888(2) 0.41777(13) 0.0410(5) Uani 1 1 d .
O4 O 0.9621(2) 0.2959(2) 0.33403(15) 0.0716(7) Uani 1 1 d .
O1 O 0.8104(2) 0.3859(2) 0.70253(14) 0.0680(7) Uani 1 1 d .
O2 O 0.6288(2) 0.2798(2) 0.70682(13) 0.0638(6) Uani 1 1 d .
N1 N 0.7227(3) 0.3191(2) 0.66984(14) 0.0463(5) Uani 1 1 d .
N2 N 0.9623(2) 0.3230(2) 0.40915(17) 0.0482(6) Uani 1 1 d .
C5 C 0.6489(2) 0.1690(2) 0.45951(14) 0.0306(5) Uani 1 1 d .
C4 C 0.7565(2) 0.2023(2) 0.41480(14) 0.0329(5) Uani 1 1 d .
H4 H 0.765945 0.173343 0.359122 0.039 Uiso 1 1 calc R
C3 C 0.8496(2) 0.2802(2) 0.45607(15) 0.0336(5) Uani 1 1 d .
C1 C 0.7324(2) 0.2813(2) 0.58045(14) 0.0333(5) Uani 1 1 d .
C6 C 0.6333(2) 0.2073(2) 0.54231(14) 0.0327(5) Uani 1 1 d .
H6 H 0.558619 0.183894 0.571109 0.039 Uiso 1 1 calc R
C2 C 0.8409(2) 0.3211(2) 0.53885(16) 0.0357(5) Uani 1 1 d .
H2 H 0.905924 0.373770 0.565652 0.043 Uiso 1 1 calc R
C9 C 0.4535(3) 0.4394(2) 0.42356(15) 0.0387(5) Uani 1 1 d .
C8 C 0.5694(2) 0.5113(2) 0.42549(16) 0.0389(5) Uani 1 1 d .
C7 C 0.6127(2) 0.5705(2) 0.50189(16) 0.0403(6) Uani 1 1 d .
H7 H 0.690424 0.619288 0.503030 0.048 Uiso 1 1 calc R
C11 C 0.4012(3) 0.3728(3) 0.34337(18) 0.0554(7) Uani 1 1 d .
H11A H 0.383256 0.432996 0.297926 0.083 Uiso 1 1 calc GR
H11B H 0.319490 0.329238 0.353851 0.083 Uiso 1 1 calc GR
H11C H 0.467097 0.313356 0.326770 0.083 Uiso 1 1 calc GR
C10 C 0.6467(3) 0.5266(3) 0.34727(19) 0.0583(8) Uani 1 1 d .
H10A H 0.664536 0.445258 0.323734 0.087 Uiso 1 1 calc GR
H10B H 0.730418 0.568524 0.362954 0.087 Uiso 1 1 calc GR
H10C H 0.594883 0.575738 0.304960 0.087 Uiso 1 1 calc GR
C14 C -0.0585(2) 0.9315(2) 0.43052(16) 0.0396(5) Uani 1 1 d .
C13 C 0.0541(2) 1.0045(2) 0.41957(15) 0.0385(5) Uani 1 1 d .
C12 C 0.1099(2) 1.0711(2) 0.48939(16) 0.0409(6) Uani 1 1 d .
H12 H 0.185686 1.120165 0.482283 0.049 Uiso 1 1 calc R
C15 C 0.1143(3) 1.0133(3) 0.33479(18) 0.0547(7) Uani 1 1 d .
H15A H 0.132283 0.930253 0.314279 0.082 Uiso 1 1 calc GR
H15B H 0.196885 1.060167 0.341525 0.082 Uiso 1 1 calc GR
H15C H 0.052432 1.055253 0.294005 0.082 Uiso 1 1 calc GR
C16 C -0.1245(3) 0.8558(3) 0.3579(2) 0.0579(8) Uani 1 1 d .
H16A H -0.145980 0.909777 0.309243 0.087 Uiso 1 1 calc GR
H16B H -0.205606 0.818438 0.375793 0.087 Uiso 1 1 calc GR
H16C H -0.064138 0.790825 0.341937 0.087 Uiso 1 1 calc GR

loop_
_atom_site_aniso_label
_atom_site_aniso_U_11
_atom_site_aniso_U_22
_atom_site_aniso_U_33
_atom_site_aniso_U_23
_atom_site_aniso_U_13
_atom_site_aniso_U_12
O6 0.0347(9) 0.0631(13) 0.0660(13) 0.0100(10) -0.0028(9) -0.0123(9)
O5 0.0834(16) 0.0716(15) 0.0429(11) -0.0184(10) 0.0091(10) -0.0275(12)
O3 0.0459(12) 0.0668(14) 0.1044(19) -0.0042(13) 0.0207(12) -0.0222(11)
N3 0.0432(11) 0.0428(11) 0.0360(11) 0.0068(9) -0.0033(9) -0.0094(9)
O4 0.0716(15) 0.0894(17) 0.0578(14) 0.0133(12) 0.0314(11) -0.0117(13)
O1 0.0828(16) 0.0699(15) 0.0488(12) -0.0203(11) -0.0115(11) -0.0074(12)
O2 0.0825(15) 0.0734(15) 0.0379(11) -0.0036(10) 0.0209(10) -0.0020(12)
N1 0.0629(14) 0.0412(11) 0.0346(11) -0.0040(9) 0.0011(10) 0.0088(11)
N2 0.0400(12) 0.0435(12) 0.0630(15) 0.0113(11) 0.0155(11) -0.0007(10)
C5 0.0308(10) 0.0308(10) 0.0298(11) 0.0043(8) -0.0007(8) 0.0003(9)
C4 0.0373(11) 0.0330(11) 0.0286(11) 0.0047(9) 0.0044(9) 0.0018(9)
C3 0.0302(11) 0.0306(11) 0.0409(12) 0.0072(9) 0.0079(9) 0.0021(9)
C1 0.0411(12) 0.0305(11) 0.0281(11) 0.0006(8) 0.0019(9) 0.0057(9)
C6 0.0329(11) 0.0325(11) 0.0332(11) 0.0046(9) 0.0059(9) 0.0045(9)
C2 0.0349(11) 0.0306(11) 0.0407(13) 0.0029(9) -0.0035(9) 0.0000(9)
C9 0.0434(13) 0.0359(12) 0.0361(12) 0.0046(9) -0.0009(10) 0.0084(10)
C8 0.0403(12) 0.0388(12) 0.0382(12) 0.0073(10) 0.0059(10) 0.0104(10)
C7 0.0345(12) 0.0418(13) 0.0444(14) 0.0083(11) 0.0012(10) 0.0043(10)
C11 0.0680(19) 0.0532(16) 0.0434(15) -0.0027(13) -0.0069(13) 0.0079(14)
C10 0.0630(18) 0.0648(19) 0.0495(16) 0.0132(14) 0.0209(14) 0.0112(15)
C14 0.0382(12) 0.0402(13) 0.0402(13) 0.0015(10) 0.0009(10) 0.0095(10)
C13 0.0354(12) 0.0433(13) 0.0370(12) 0.0053(10) 0.0048(9) 0.0125(10)
C12 0.0341(12) 0.0443(13) 0.0445(14) 0.0067(11) 0.0036(10) 0.0063(10)
C15 0.0549(16) 0.0674(19) 0.0431(15) 0.0078(13) 0.0126(12) 0.0117(15)
C16 0.0613(18) 0.0612(18) 0.0496(17) -0.0070(14) -0.0069(14) 0.0045(15)

loop_
_atom_type_symbol
_atom_type_description
_atom_type_scat_dispersion_real
_atom_type_scat_dispersion_imag
_atom_type_scat_source
C C 0.0033 0.0016 'International Tables Vol C Tables 4.2.6.8 and 6.1.1.4'
H H 0.0000 0.0000 'International Tables Vol C Tables 4.2.6.8 and 6.1.1.4'
N N 0.0061 0.0033 'International Tables Vol C Tables 4.2.6.8 and 6.1.1.4'
O O 0.0106 0.0060 'International Tables Vol C Tables 4.2.6.8 and 6.1.1.4'

loop_
_geom_angle_atom_site_label_1
_geom_angle_atom_site_label_2
_geom_angle_atom_site_label_3
_geom_angle
_geom_angle_site_symmetry_1
_geom_angle_site_symmetry_3
O6 N3 O5 124.6(2) . .
O6 N3 C5 117.8(2) . .
O5 N3 C5 117.6(2) . .
O1 N1 O2 124.3(2) . .
O1 N1 C1 117.8(2) . .
O2 N1 C1 117.9(2) . .
O3 N2 C3 117.2(2) . .
O4 N2 O3 125.0(2) . .
O4 N2 C3 117.8(2) . .
C4 C5 N3 118.7(2) . .
C4 C5 C6 123.3(2) . .
C6 C5 N3 117.9(2) . .
C5 C4 H4 121.7 . .
C3 C4 C5 116.6(2) . .
C3 C4 H4 121.7 . .
C4 C3 N2 118.3(2) . .
C4 C3 C2 123.1(2) . .
C2 C3 N2 118.6(2) . .
C6 C1 N1 118.5(2) . .
C6 C1 C2 123.0(2) . .
C2 C1 N1 118.6(2) . .
C5 C6 H6 121.6 . .
C1 C6 C5 116.8(2) . .
C1 C6 H6 121.6 . .
C3 C2 H2 121.5 . .
C1 C2 C3 117.1(2) . .
C1 C2 H2 121.5 . .
C8 C9 C11 121.2(2) . .
C7 C9 C8 118.3(2) 3_666 .
C7 C9 C11 120.5(2) 3_666 .
C9 C8 C7 118.4(2) . .
C9 C8 C10 121.4(3) . .
C7 C8 C10 120.1(3) . .
C9 C7 C8 123.3(2) 3_666 .
C9 C7 H7 118.3 3_666 .
C8 C7 H7 118.3 . .
C9 C11 H11A 109.5 . .
C9 C11 H11B 109.5 . .
C9 C11 H11C 109.5 . .
H11A C11 H11B 109.5 . .
H11A C11 H11C 109.5 . .
H11B C11 H11C 109.5 . .
C8 C10 H10A 109.5 . .
C8 C10 H10B 109.5 . .
C8 C10 H10C 109.5 . .
H10A C10 H10B 109.5 . .
H10A C10 H10C 109.5 . .
H10B C10 H10C 109.5 . .
C13 C14 C16 121.4(2) . .
C12 C14 C13 118.7(2) 3_576 .
C12 C14 C16 119.9(3) 3_576 .
C14 C13 C15 121.8(2) . .
C12 C13 C14 118.2(2) . .
C12 C13 C15 120.0(2) . .
C14 C12 H12 118.5 3_576 .
C13 C12 C14 123.1(2) . 3_576
C13 C12 H12 118.5 . .
C13 C15 H15A 109.5 . .
C13 C15 H15B 109.5 . .
C13 C15 H15C 109.5 . .
H15A C15 H15B 109.5 . .
H15A C15 H15C 109.5 . .
H15B C15 H15C 109.5 . .
C14 C16 H16A 109.5 . .
C14 C16 H16B 109.5 . .
C14 C16 H16C 109.5 . .
H16A C16 H16B 109.5 . .
H16A C16 H16C 109.5 . .
H16B C16 H16C 109.5 . .

loop_
_geom_bond_atom_site_label_1
_geom_bond_atom_site_label_2
_geom_bond_distance
_geom_bond_site_symmetry_2
O6 N3 1.220(3) .
O5 N3 1.226(3) .
O3 N2 1.228(3) .
N3 C5 1.466(3) .
O4 N2 1.216(3) .
O1 N1 1.220(3) .
O2 N1 1.221(3) .
N1 C1 1.473(3) .
N2 C3 1.471(3) .
C5 C4 1.381(3) .
C5 C6 1.385(3) .
C4 H4 0.9400 .
C4 C3 1.380(3) .
C3 C2 1.382(3) .
C1 C6 1.377(3) .
C1 C2 1.381(3) .
C6 H6 0.9400 .
C2 H2 0.9400 .
C9 C8 1.397(4) .
C9 C7 1.395(4) 3_666
C9 C11 1.509(4) .
C8 C7 1.399(4) .
C8 C10 1.512(4) .
C7 H7 0.9400 .
C11 H11A 0.9700 .
C11 H11B 0.9700 .
C11 H11C 0.9700 .
C10 H10A 0.9700 .
C10 H10B 0.9700 .
C10 H10C 0.9700 .
C14 C13 1.399(4) .
C14 C12 1.396(4) 3_576
C14 C16 1.513(4) .
C13 C12 1.392(4) .
C13 C15 1.507(4) .
C12 H12 0.9400 .
C15 H15A 0.9700 .
C15 H15B 0.9700 .
C15 H15C 0.9700 .
C16 H16A 0.9700 .
C16 H16B 0.9700 .
C16 H16C 0.9700 .

loop_
_geom_torsion_atom_site_label_1
_geom_torsion_atom_site_label_2
_geom_torsion_atom_site_label_3
_geom_torsion_atom_site_label_4
_geom_torsion
_geom_torsion_site_symmetry_1
_geom_torsion_site_symmetry_4
O6 N3 C5 C4 -157.0(2) . .
O6 N3 C5 C6 23.2(3) . .
O5 N3 C5 C4 23.8(3) . .
O5 N3 C5 C6 -156.1(2) . .
O3 N2 C3 C4 -173.9(2) . .
O3 N2 C3 C2 7.0(3) . .
N3 C5 C4 C3 178.52(19) . .
N3 C5 C6 C1 179.27(19) . .
O4 N2 C3 C4 6.0(3) . .
O4 N2 C3 C2 -173.2(2) . .
O1 N1 C1 C6 -179.2(2) . .
O1 N1 C1 C2 1.2(3) . .
O2 N1 C1 C6 2.2(3) . .
O2 N1 C1 C2 -177.5(2) . .
N1 C1 C6 C5 -177.2(2) . .
N1 C1 C2 C3 177.7(2) . .
N2 C3 C2 C1 178.7(2) . .
C5 C4 C3 N2 -177.0(2) . .
C5 C4 C3 C2 2.2(3) . .
C4 C5 C6 C1 -0.6(3) . .
C4 C3 C2 C1 -0.4(3) . .
C6 C5 C4 C3 -1.6(3) . .
C6 C1 C2 C3 -2.0(3) . .
C2 C1 C6 C5 2.5(3) . .
C9 C8 C7 C9 0.4(4) . 3_666
C7 C9 C8 C7 -0.4(4) 3_666 .
C7 C9 C8 C10 -179.9(2) 3_666 .
C11 C9 C8 C7 -179.9(2) . .
C11 C9 C8 C10 0.5(4) . .
C10 C8 C7 C9 180.0(2) . 3_666
C14 C13 C12 C14 -0.1(4) . 3_576
C12 C14 C13 C12 0.1(4) 3_576 .
C12 C14 C13 C15 -179.2(2) 3_576 .
C15 C13 C12 C14 179.2(2) . 3_576
C16 C14 C13 C12 -179.7(2) . .
C16 C14 C13 C15 1.0(4) . .
